data_4119225
loop_
_publ_author_name
'Christopher J. Whiteoak'
'Nicola Kielland'
'Victor Laserna'
'Eduardo C. Escudero-Ad\'an'
'Eddy Martin'
'Arjan W. Kleij'

_publ_section_title
;
 A Powerful Aluminum Catalyst for the Synthesis of Highly Functional
 Organic Carbonates
;
_journal_name_full 'Journal of the American Chemical Society'
_journal_page_first 1228
_journal_page_last 1231
_journal_paper_doi 10.1021/ja311053h
_journal_volume 135
_journal_year 2013
_chemical_formula_sum 'C15 H12 O3'
_chemical_formula_weight 240.25
_chemical_name_systematic
; 
 ? 
;
_space_group_IT_number 60
_symmetry_cell_setting orthorhombic
_symmetry_space_group_name_Hall '-P 2n 2ab'
_symmetry_space_group_name_H-M 'P b c n'
_atom_sites_solution_hydrogens geom
_atom_sites_solution_primary direct
_atom_sites_solution_secondary difmap
_audit_creation_method SHELXL-97
_cell_angle_alpha 90.00
_cell_angle_beta 90.00
_cell_angle_gamma 90.00
_cell_formula_units_Z 4
_cell_length_a 13.8592(8)
_cell_length_b 11.2345(7)
_cell_length_c 7.5711(5)
_cell_measurement_reflns_used 6089
_cell_measurement_temperature 100(2)
_cell_measurement_theta_max 29.55
_cell_measurement_theta_min 2.33
_cell_volume 1178.83(13)
_computing_cell_refinement 'Bruker APEX2 v2011.4-0'
_computing_data_collection 'Bruker APEX2 v2011.4-0'
_computing_data_reduction 'Bruker SAINT V7.60A'
_computing_molecular_graphics 'Bruker SHELXTL'
_computing_publication_material 'Bruker SHELXTL'
_computing_structure_refinement 'SHELXS-97 (Sheldrick, 2008)'
_computing_structure_solution Sir2011
_diffrn_ambient_temperature 100(2)
_diffrn_detector_area_resol_mean 512
_diffrn_detector_type '4K CCD area detector APEX II'
_diffrn_measured_fraction_theta_full 0.999
_diffrn_measured_fraction_theta_max 0.960
_diffrn_measurement_device_type 'APEX DUO Kappa 4-axis goniometer'
_diffrn_measurement_method
;
 Fullsphere data collection, phi and omega scans
;
_diffrn_measurement_specimen_support 'magnetic support whith MicroMount'
_diffrn_radiation_monochromator 'Quazar MX Multilayer Optics'
_diffrn_radiation_type MoK\a
_diffrn_radiation_wavelength 0.71073
_diffrn_reflns_av_R_equivalents 0.0340
_diffrn_reflns_av_sigmaI/netI 0.0198
_diffrn_reflns_limit_h_max 19
_diffrn_reflns_limit_h_min -19
_diffrn_reflns_limit_k_max 15
_diffrn_reflns_limit_k_min -14
_diffrn_reflns_limit_l_max 10
_diffrn_reflns_limit_l_min -10
_diffrn_reflns_number 18679
_diffrn_reflns_theta_full 25.00
_diffrn_reflns_theta_max 29.92
_diffrn_reflns_theta_min 2.33
_diffrn_source 'Micorfocus source E025 IuS'
_diffrn_source_current 0.6
_diffrn_source_power 50
_diffrn_source_size '0.2 mm x 0.2 mm fine focus'
_diffrn_source_type 'Bruker APEX DUO'
_exptl_absorpt_coefficient_mu 0.094
_exptl_absorpt_correction_T_max 0.9925
_exptl_absorpt_correction_T_min 0.9814
_exptl_absorpt_correction_type empirical
_exptl_absorpt_process_details
; 
 SADABS Version 2008/1 Bruker-Nonius
 Blessing, Acta Cryst. (1995) A51 33-38
;
_exptl_crystal_colour colourless
_exptl_crystal_density_diffrn 1.354
_exptl_crystal_description block
_exptl_crystal_F_000 504
_exptl_crystal_size_max 0.20
_exptl_crystal_size_mid 0.10
_exptl_crystal_size_min 0.08
_refine_diff_density_max 0.373
_refine_diff_density_min -0.215
_refine_diff_density_rms 0.047
_refine_ls_extinction_method none
_refine_ls_goodness_of_fit_ref 1.029
_refine_ls_hydrogen_treatment noref
_refine_ls_matrix_type full
_refine_ls_number_parameters 83
_refine_ls_number_reflns 1647
_refine_ls_number_restraints 0
_refine_ls_restrained_S_all 1.029
_refine_ls_R_factor_all 0.0481
_refine_ls_R_factor_gt 0.0392
_refine_ls_shift/su_max 0.000
_refine_ls_shift/su_mean 0.000
_refine_ls_structure_factor_coef Fsqd
_refine_ls_weighting_details 'calc w=1/[\s^2^(Fo^2^)+(0.0467P)^2^+0.5508P] where P=(Fo^2^+2Fc^2^)/3'
_refine_ls_weighting_scheme calc
_refine_ls_wR_factor_gt 0.0947
_refine_ls_wR_factor_ref 0.0998
_reflns_number_gt 1396
_reflns_number_total 1647
_reflns_threshold_expression >2sigma(I)
_cod_data_source_file ja311053h_si_004.cif
_cod_data_source_block mo_vla41_pbcn
_cod_database_code 4119225

loop_
_symmetry_equiv_pos_as_xyz
'x, y, z'
'-x+1/2, -y+1/2, z+1/2'
'-x, y, -z+1/2'
'x+1/2, -y+1/2, -z'
'-x, -y, -z'
'x-1/2, y-1/2, -z-1/2'
'x, -y, z-1/2'
'-x-1/2, y-1/2, z'

loop_
_atom_site_label
_atom_site_type_symbol
_atom_site_fract_x
_atom_site_fract_y
_atom_site_fract_z
_atom_site_U_iso_or_equiv
_atom_site_adp_type
_atom_site_occupancy
_atom_site_symmetry_multiplicity
_atom_site_calc_flag
_atom_site_refinement_flags
O1 O 0.5000 0.38566(10) 0.2500 0.0193(2) Uani 1 2 d S
O2 O 0.55361(6) 0.56002(6) 0.14050(10) 0.01703(19) Uani 1 1 d .
C1 C 0.5000 0.49202(14) 0.2500 0.0154(3) Uani 1 2 d S
C2 C 0.51777(7) 0.68214(9) 0.15449(13) 0.0149(2) Uani 1 1 d .
H2 H 0.4616 0.6929 0.0731 0.018 Uiso 1 1 calc R
C3 C 0.59465(8) 0.77073(9) 0.10923(13) 0.0154(2) Uani 1 1 d .
C4 C 0.57271(8) 0.86221(10) -0.00786(15) 0.0189(2) Uani 1 1 d .
H4 H 0.5108 0.8655 -0.0614 0.023 Uiso 1 1 calc R
C5 C 0.64120(9) 0.94893(10) -0.04687(15) 0.0222(3) Uani 1 1 d .
H5 H 0.6257 1.0119 -0.1257 0.027 Uiso 1 1 calc R
C6 C 0.73197(9) 0.94334(10) 0.02930(15) 0.0218(3) Uani 1 1 d .
H6 H 0.7785 1.0029 0.0033 0.026 Uiso 1 1 calc R
C7 C 0.75508(8) 0.85082(11) 0.14372(15) 0.0210(2) Uani 1 1 d .
H7 H 0.8177 0.8464 0.1942 0.025 Uiso 1 1 calc R
C8 C 0.68633(8) 0.76468(10) 0.18419(14) 0.0184(2) Uani 1 1 d .
H8 H 0.7019 0.7017 0.2630 0.022 Uiso 1 1 calc R

loop_
_atom_site_aniso_label
_atom_site_aniso_U_11
_atom_site_aniso_U_22
_atom_site_aniso_U_33
_atom_site_aniso_U_23
_atom_site_aniso_U_13
_atom_site_aniso_U_12
O1 0.0245(6) 0.0138(5) 0.0195(5) 0.000 0.0003(4) 0.000
O2 0.0196(4) 0.0129(4) 0.0186(4) -0.0004(3) 0.0028(3) 0.0003(3)
C1 0.0156(6) 0.0165(7) 0.0142(6) 0.000 -0.0012(5) 0.000
C2 0.0171(5) 0.0124(5) 0.0153(5) -0.0005(4) 0.0010(4) 0.0010(4)
C3 0.0178(5) 0.0137(5) 0.0149(4) -0.0017(4) 0.0025(4) -0.0006(4)
C4 0.0185(5) 0.0183(5) 0.0197(5) 0.0015(4) 0.0009(4) 0.0012(4)
C5 0.0262(6) 0.0177(5) 0.0226(5) 0.0031(4) 0.0050(4) 0.0006(4)
C6 0.0230(6) 0.0187(5) 0.0238(5) -0.0040(4) 0.0073(4) -0.0051(4)
C7 0.0173(5) 0.0240(6) 0.0217(5) -0.0051(4) 0.0003(4) -0.0013(4)
C8 0.0196(5) 0.0176(5) 0.0179(5) 0.0000(4) -0.0001(4) 0.0013(4)

loop_
_atom_type_symbol
_atom_type_description
_atom_type_scat_dispersion_real
_atom_type_scat_dispersion_imag
_atom_type_scat_source
C C 0.0033 0.0016 'International Tables Vol C Tables 4.2.6.8 and 6.1.1.4'
H H 0.0000 0.0000 'International Tables Vol C Tables 4.2.6.8 and 6.1.1.4'
O O 0.0106 0.0060 'International Tables Vol C Tables 4.2.6.8 and 6.1.1.4'

loop_
_geom_angle_atom_site_label_1
_geom_angle_atom_site_label_2
_geom_angle_atom_site_label_3
_geom_angle
_geom_angle_site_symmetry_3
C1 O2 C2 107.42(8) .
O1 C1 O2 124.46(6) .
O1 C1 O2 124.46(6) 3_655
O2 C1 O2 111.08(13) 3_655
O2 C2 C3 111.42(8) .
O2 C2 C2 100.26(5) 3_655
C3 C2 C2 116.49(8) 3_655
C4 C3 C8 119.67(10) .
C4 C3 C2 118.77(10) .
C8 C3 C2 121.54(10) .
C3 C4 C5 120.22(11) .
C6 C5 C4 119.95(11) .
C5 C6 C7 120.15(10) .
C6 C7 C8 119.94(11) .
C7 C8 C3 120.04(10) .

loop_
_geom_bond_atom_site_label_1
_geom_bond_atom_site_label_2
_geom_bond_distance
_geom_bond_site_symmetry_2
O1 C1 1.1949(19) .
O2 C1 1.3502(11) .
O2 C2 1.4629(12) .
C1 O2 1.3502(11) 3_655
C2 C3 1.4977(14) .
C2 C2 1.528(2) 3_655
C3 C4 1.3909(15) .
C3 C8 1.3933(15) .
C4 C5 1.3919(16) .
C5 C6 1.3854(17) .
C6 C7 1.3905(17) .
C7 C8 1.3922(16) .

loop_
_geom_torsion_atom_site_label_1
_geom_torsion_atom_site_label_2
_geom_torsion_atom_site_label_3
_geom_torsion_atom_site_label_4
_geom_torsion
_geom_torsion_site_symmetry_1
_geom_torsion_site_symmetry_4
C2 O2 C1 O1 167.63(5) . .
C2 O2 C1 O2 -12.37(5) . 3_655
C1 O2 C2 C3 154.04(7) . .
C1 O2 C2 C2 30.14(11) . 3_655
O2 C2 C3 C4 131.92(10) . .
C2 C2 C3 C4 -113.92(12) 3_655 .
O2 C2 C3 C8 -49.35(13) . .
C2 C2 C3 C8 64.80(13) 3_655 .
C8 C3 C4 C5 -1.51(16) . .
C2 C3 C4 C5 177.24(10) . .
C3 C4 C5 C6 0.85(17) . .
C4 C5 C6 C7 0.44(17) . .
C5 C6 C7 C8 -1.07(17) . .
C6 C7 C8 C3 0.41(16) . .
C4 C3 C8 C7 0.88(16) . .
C2 C3 C8 C7 -177.84(10) . .
